data_1568267
loop_
_publ_author_name
'Wang, Siyuan'
'Zhou, Yuqiao'
'Xiao, Wanlong'
'Li, Zegong'
'Liu, Xiaohua'
'Feng, Xiaoming'

_publ_section_title
;
 Asymmetric synthesis of complex tricyclo[3.2.2.0]nonenes from racemic
 norcaradienes: kinetic resolution <i>via</i> Diels-Alder reaction.
;
_journal_issue 7
_journal_name_full 'Chemical science'
_journal_page_first 1844
_journal_page_last 1851
_journal_paper_doi 10.1039/d2sc06490a
_journal_volume 14
_journal_year 2023
_chemical_absolute_configuration ad
_chemical_formula_moiety 'C26 H23 F O3'
_chemical_formula_sum 'C26 H23 F O3'
_chemical_formula_weight 402.44
_space_group_crystal_system orthorhombic
_space_group_IT_number 19
_space_group_name_Hall 'P 2ac 2ab'
_space_group_name_H-M_alt 'P 21 21 21'
_atom_sites_solution_hydrogens geom
_atom_sites_solution_primary dual
_atom_sites_solution_secondary difmap
_audit_creation_method SHELXL-2019/1
_audit_update_record
;
2022-10-12 deposited with the CCDC.	2023-01-12 downloaded from the CCDC.
;
_cell_angle_alpha 90
_cell_angle_beta 90
_cell_angle_gamma 90
_cell_formula_units_Z 4
_cell_length_a 8.7024(3)
_cell_length_b 13.0704(5)
_cell_length_c 18.7294(7)
_cell_measurement_reflns_used 9966
_cell_measurement_temperature 173(2)
_cell_measurement_theta_max 68.26
_cell_measurement_theta_min 4.12
_cell_volume 2130.35(14)
_computing_cell_refinement 'Bruker SAINT'
_computing_data_collection 'Bruker APEX3'
_computing_data_reduction 'Bruker SAINT'
_computing_molecular_graphics 'Bruker SHELXTL'
_computing_publication_material 'Bruker SHELXTL'
_computing_structure_refinement 'SHELXL-2019/1 (Sheldrick, 2019)'
_computing_structure_solution 'SHELXT (Sheldrick 2008)'
_diffrn_ambient_temperature 173(2)
_diffrn_measured_fraction_theta_full 0.996
_diffrn_measured_fraction_theta_max 0.996
_diffrn_measurement_device_type 'Bruker D8 Venture Photon II'
_diffrn_measurement_method '\f and \w scans'
_diffrn_radiation_type CuK\a
_diffrn_radiation_wavelength 1.54178
_diffrn_reflns_av_R_equivalents 0.0292
_diffrn_reflns_av_unetI/netI 0.0294
_diffrn_reflns_Laue_measured_fraction_full 0.996
_diffrn_reflns_Laue_measured_fraction_max 0.996
_diffrn_reflns_limit_h_max 10
_diffrn_reflns_limit_h_min -8
_diffrn_reflns_limit_k_max 15
_diffrn_reflns_limit_k_min -15
_diffrn_reflns_limit_l_max 21
_diffrn_reflns_limit_l_min -22
_diffrn_reflns_number 11201
_diffrn_reflns_point_group_measured_fraction_full 0.995
_diffrn_reflns_point_group_measured_fraction_max 0.994
_diffrn_reflns_theta_full 67.679
_diffrn_reflns_theta_max 68.250
_diffrn_reflns_theta_min 4.124
_exptl_absorpt_coefficient_mu 0.706
_exptl_absorpt_correction_T_max 0.8435
_exptl_absorpt_correction_T_min 0.6824
_exptl_absorpt_correction_type numerical
_exptl_absorpt_process_details 'SADABS (Krause et al., 2015)'
_exptl_crystal_colour colourless
_exptl_crystal_density_diffrn 1.255
_exptl_crystal_description block
_exptl_crystal_F_000 848
_exptl_crystal_recrystallization_method 'Re-crystallisation from solvent: DCM, PE'
_exptl_crystal_size_max 0.704
_exptl_crystal_size_mid 0.335
_exptl_crystal_size_min 0.322
_refine_diff_density_max 0.163
_refine_diff_density_min -0.106
_refine_diff_density_rms 0.027
_refine_ls_abs_structure_details
; 
 Flack x determined using 1585 quotients [(I+)-(I-)]/[(I+)+(I-)] 
 (Parsons, Flack and Wagner, Acta Cryst. B69 (2013) 249-259). 
;
_refine_ls_abs_structure_Flack -0.02(5)
_refine_ls_extinction_coef 0.0103(6)
_refine_ls_extinction_expression Fc^*^=kFc[1+0.001xFc^2^\l^3^/sin(2\q)]^-1/4^
_refine_ls_extinction_method 'SHELXL-2019/1 (Sheldrick 2019)'
_refine_ls_goodness_of_fit_ref 1.074
_refine_ls_hydrogen_treatment constr
_refine_ls_matrix_type full
_refine_ls_number_parameters 275
_refine_ls_number_reflns 3883
_refine_ls_number_restraints 0
_refine_ls_restrained_S_all 1.074
_refine_ls_R_factor_all 0.0281
_refine_ls_R_factor_gt 0.0273
_refine_ls_shift/su_max 0.000
_refine_ls_shift/su_mean 0.000
_refine_ls_structure_factor_coef Fsqd
_refine_ls_weighting_details 'w=1/[\s^2^(Fo^2^)+(0.0276P)^2^+0.3064P] where P=(Fo^2^+2Fc^2^)/3'
_refine_ls_weighting_scheme calc
_refine_ls_wR_factor_gt 0.0668
_refine_ls_wR_factor_ref 0.0674
_reflns_Friedel_coverage 0.742
_reflns_Friedel_fraction_full 0.993
_reflns_Friedel_fraction_max 0.992
_reflns_number_gt 3792
_reflns_number_total 3883
_reflns_threshold_expression 'I > 2\s(I)'
_cod_data_source_file d2sc06490a2.cif
_cod_data_source_block waf013
_cod_depositor_comments 'Adding full bibliography for 1568266--1568269.cif.'
_cod_database_code 1568267
_shelx_shelxl_version_number 2019/1
_shelx_space_group_comment
; 
The symmetry employed for this shelxl refinement is uniquely defined 
by the following loop, which should always be used as a source of 
symmetry information in preference to the above space-group names. 
They are only intended as comments. 
;
_shelx_estimated_absorpt_t_min 0.636
_shelx_estimated_absorpt_t_max 0.804

loop_
_space_group_symop_operation_xyz
'x, y, z'
'-x+1/2, -y, z+1/2'
'-x, y+1/2, -z+1/2'
'x+1/2, -y+1/2, -z'

loop_
_atom_site_label
_atom_site_type_symbol
_atom_site_fract_x
_atom_site_fract_y
_atom_site_fract_z
_atom_site_U_iso_or_equiv
_atom_site_adp_type
_atom_site_occupancy
_atom_site_site_symmetry_order
_atom_site_calc_flag
_atom_site_refinement_flags_posn
_atom_site_refinement_flags_adp
_atom_site_refinement_flags_occupancy
_atom_site_disorder_assembly
_atom_site_disorder_group
F F 1.12907(14) 0.52478(11) 0.58498(6) 0.0484(3) Uani 1 1 d . . . . .
O1 O -0.10359(15) 0.70135(11) 0.36574(7) 0.0342(3) Uani 1 1 d . . . . .
O2 O 0.09289(17) 0.74449(10) 0.43645(7) 0.0370(3) Uani 1 1 d . . . . .
O3 O 0.50278(16) 0.33531(11) 0.50196(9) 0.0483(4) Uani 1 1 d . . . . .
C1 C 0.47342(19) 0.46710(13) 0.41892(9) 0.0262(4) Uani 1 1 d . . . . .
C2 C 0.5309(2) 0.52852(14) 0.36843(9) 0.0291(4) Uani 1 1 d . . . . .
H2 H 0.635114 0.550216 0.368113 0.035 Uiso 1 1 calc R U . . .
C3 C 0.4149(2) 0.56111(14) 0.31102(9) 0.0291(4) Uani 1 1 d . . . . .
C4 C 0.29446(19) 0.62008(13) 0.35664(9) 0.0267(4) Uani 1 1 d . . . . .
H4 H 0.326831 0.689577 0.373140 0.032 Uiso 1 1 calc R U . . .
C5 C 0.22977(18) 0.55197(13) 0.41302(8) 0.0234(3) Uani 1 1 d . . . . .
H5 H 0.225056 0.582060 0.462057 0.028 Uiso 1 1 calc R U . . .
C7 C 0.30233(18) 0.44415(13) 0.40799(8) 0.0247(3) Uani 1 1 d . . . . .
H7 H 0.261055 0.396545 0.445127 0.030 Uiso 1 1 calc R U . . .
C8 C 0.28653(19) 0.40072(13) 0.33294(9) 0.0268(4) Uani 1 1 d . . . . .
C9 C 0.3440(2) 0.46219(15) 0.28384(9) 0.0294(4) Uani 1 1 d . . . . .
H9 H 0.341268 0.445624 0.234471 0.035 Uiso 1 1 calc R U . . .
C10 C 0.2140(2) 0.29824(14) 0.32280(10) 0.0342(4) Uani 1 1 d . . . . .
H10A H 0.197937 0.285789 0.271742 0.051 Uiso 1 1 calc R U . . .
H10B H 0.114845 0.296456 0.347602 0.051 Uiso 1 1 calc R U . . .
H10C H 0.281482 0.245209 0.342396 0.051 Uiso 1 1 calc R U . . .
C11 C 0.4849(3) 0.62721(18) 0.25224(11) 0.0409(5) Uani 1 1 d . . . . .
H11A H 0.570206 0.590302 0.229789 0.061 Uiso 1 1 calc R U . . .
H11B H 0.523048 0.691228 0.272918 0.061 Uiso 1 1 calc R U . . .
H11C H 0.406445 0.642523 0.216258 0.061 Uiso 1 1 calc R U . . .
C21 C -0.1880(3) 0.78709(16) 0.39463(12) 0.0414(5) Uani 1 1 d . . . . .
H21A H -0.290514 0.789492 0.373065 0.062 Uiso 1 1 calc R U . . .
H21B H -0.132976 0.850703 0.383936 0.062 Uiso 1 1 calc R U . . .
H21C H -0.197651 0.779233 0.446467 0.062 Uiso 1 1 calc R U . . .
C22 C 0.0388(2) 0.68951(13) 0.39125(9) 0.0274(4) Uani 1 1 d . . . . .
C23 C 0.1204(2) 0.59961(13) 0.35810(9) 0.0252(4) Uani 1 1 d . . . . .
C24 C 0.0287(2) 0.54265(14) 0.30347(9) 0.0288(4) Uani 1 1 d . . . . .
C25 C -0.0672(2) 0.46368(15) 0.32423(10) 0.0342(4) Uani 1 1 d . . . . .
H25 H -0.070475 0.443611 0.372958 0.041 Uiso 1 1 calc R U . . .
C26 C -0.1589(3) 0.4133(2) 0.27461(14) 0.0518(6) Uani 1 1 d . . . . .
H26 H -0.223968 0.358896 0.289343 0.062 Uiso 1 1 calc R U . . .
C27 C -0.1551(3) 0.4429(2) 0.20366(14) 0.0624(8) Uani 1 1 d . . . . .
H27 H -0.216117 0.407987 0.169372 0.075 Uiso 1 1 calc R U . . .
C28 C -0.0626(3) 0.5229(2) 0.18295(12) 0.0599(8) Uani 1 1 d . . . . .
H28 H -0.061449 0.543786 0.134370 0.072 Uiso 1 1 calc R U . . .
C29 C 0.0289(3) 0.57340(18) 0.23224(10) 0.0428(5) Uani 1 1 d . . . . .
H29 H 0.091768 0.628927 0.217453 0.051 Uiso 1 1 calc R U . . .
C31 C 0.5579(2) 0.41188(13) 0.47456(9) 0.0282(4) Uani 1 1 d . . . . .
C32 C 0.71405(19) 0.44593(13) 0.49802(8) 0.0248(3) Uani 1 1 d . . . . .
C33 C 0.8204(2) 0.37087(14) 0.51626(9) 0.0287(4) Uani 1 1 d . . . . .
H33 H 0.795470 0.300803 0.509316 0.034 Uiso 1 1 calc R U . . .
C34 C 0.9620(2) 0.39712(15) 0.54441(10) 0.0333(4) Uani 1 1 d . . . . .
H34 H 1.036000 0.346255 0.555888 0.040 Uiso 1 1 calc R U . . .
C35 C 0.9923(2) 0.49933(16) 0.55523(9) 0.0328(4) Uani 1 1 d . . . . .
C36 C 0.8911(2) 0.57579(15) 0.53778(9) 0.0335(4) Uani 1 1 d . . . . .
H36 H 0.916649 0.645544 0.545680 0.040 Uiso 1 1 calc R U . . .
C37 C 0.7502(2) 0.54866(14) 0.50820(9) 0.0287(4) Uani 1 1 d . . . . .
H37 H 0.678702 0.600205 0.494962 0.034 Uiso 1 1 calc R U . . .

loop_
_atom_site_aniso_label
_atom_site_aniso_U_11
_atom_site_aniso_U_22
_atom_site_aniso_U_33
_atom_site_aniso_U_23
_atom_site_aniso_U_13
_atom_site_aniso_U_12
F 0.0376(6) 0.0617(9) 0.0458(6) 0.0047(6) -0.0130(5) -0.0214(6)
O1 0.0316(6) 0.0331(7) 0.0379(7) -0.0056(6) -0.0012(5) 0.0125(6)
O2 0.0389(7) 0.0285(7) 0.0435(7) -0.0120(6) -0.0026(6) 0.0020(6)
O3 0.0371(8) 0.0351(7) 0.0727(10) 0.0218(7) -0.0196(7) -0.0138(6)
C1 0.0228(8) 0.0267(8) 0.0289(8) -0.0023(7) 0.0007(7) 0.0011(7)
C2 0.0218(8) 0.0323(9) 0.0333(8) -0.0006(7) 0.0038(7) 0.0007(7)
C3 0.0268(8) 0.0320(9) 0.0286(8) 0.0036(7) 0.0047(7) 0.0013(7)
C4 0.0256(9) 0.0266(9) 0.0278(8) 0.0006(7) 0.0008(7) -0.0009(7)
C5 0.0214(7) 0.0251(8) 0.0236(7) -0.0027(6) 0.0005(6) -0.0007(7)
C7 0.0214(8) 0.0260(8) 0.0267(7) 0.0001(6) 0.0005(6) 0.0006(7)
C8 0.0215(8) 0.0289(9) 0.0300(8) -0.0051(7) -0.0003(7) 0.0071(7)
C9 0.0261(8) 0.0348(10) 0.0273(8) -0.0037(7) 0.0023(7) 0.0071(8)
C10 0.0352(9) 0.0289(9) 0.0386(9) -0.0081(8) -0.0015(8) 0.0042(8)
C11 0.0389(11) 0.0467(12) 0.0371(10) 0.0106(9) 0.0111(8) 0.0014(10)
C21 0.0406(11) 0.0347(10) 0.0489(11) -0.0063(9) 0.0032(9) 0.0173(9)
C22 0.0287(8) 0.0248(8) 0.0286(8) 0.0006(7) 0.0028(7) 0.0015(7)
C23 0.0252(8) 0.0248(8) 0.0257(8) 0.0003(7) 0.0016(6) 0.0035(7)
C24 0.0262(8) 0.0312(9) 0.0290(8) -0.0071(7) -0.0036(7) 0.0116(7)
C25 0.0254(8) 0.0369(10) 0.0403(9) -0.0115(8) -0.0013(7) 0.0048(8)
C26 0.0328(10) 0.0520(13) 0.0706(15) -0.0260(12) -0.0104(11) 0.0027(10)
C27 0.0527(13) 0.0738(18) 0.0607(15) -0.0357(14) -0.0295(12) 0.0192(14)
C28 0.0684(16) 0.0773(18) 0.0339(10) -0.0156(11) -0.0210(11) 0.0331(15)
C29 0.0495(12) 0.0473(12) 0.0316(9) -0.0018(8) -0.0061(9) 0.0175(10)
C31 0.0271(9) 0.0230(8) 0.0345(9) -0.0002(7) -0.0015(7) 0.0001(7)
C32 0.0248(8) 0.0248(8) 0.0249(7) 0.0004(6) 0.0007(6) -0.0012(7)
C33 0.0295(9) 0.0245(8) 0.0322(8) 0.0011(7) -0.0024(7) -0.0014(7)
C34 0.0277(9) 0.0355(10) 0.0365(9) 0.0063(8) -0.0034(8) 0.0006(8)
C35 0.0275(9) 0.0438(10) 0.0271(8) 0.0017(7) -0.0030(7) -0.0128(8)
C36 0.0404(10) 0.0291(9) 0.0310(8) -0.0035(7) 0.0028(8) -0.0121(8)
C37 0.0308(9) 0.0251(8) 0.0300(8) -0.0001(7) 0.0029(7) -0.0007(7)

loop_
_atom_type_symbol
_atom_type_description
_atom_type_scat_dispersion_real
_atom_type_scat_dispersion_imag
_atom_type_scat_source
C C 0.0181 0.0091 'International Tables Vol C Tables 4.2.6.8 and 6.1.1.4'
H H 0.0000 0.0000 'International Tables Vol C Tables 4.2.6.8 and 6.1.1.4'
O O 0.0492 0.0322 'International Tables Vol C Tables 4.2.6.8 and 6.1.1.4'
F F 0.0727 0.0534 'International Tables Vol C Tables 4.2.6.8 and 6.1.1.4'

loop_
_geom_angle_atom_site_label_1
_geom_angle_atom_site_label_2
_geom_angle_atom_site_label_3
_geom_angle
_geom_angle_site_symmetry_1
_geom_angle_site_symmetry_3
_geom_angle_publ_flag
C22 O1 C21 115.28(15) . . ?
C2 C1 C31 127.62(15) . . ?
C2 C1 C7 112.74(15) . . ?
C31 C1 C7 119.09(15) . . ?
C1 C2 C3 114.55(15) . . ?
C9 C3 C11 113.69(15) . . ?
C9 C3 C2 105.39(14) . . ?
C11 C3 C2 113.54(16) . . ?
C9 C3 C4 109.39(14) . . ?
C11 C3 C4 112.62(15) . . ?
C2 C3 C4 101.29(13) . . ?
C5 C4 C23 60.79(11) . . ?
C5 C4 C3 110.32(14) . . ?
C23 C4 C3 125.91(15) . . ?
C4 C5 C23 61.11(11) . . ?
C4 C5 C7 110.27(13) . . ?
C23 C5 C7 125.62(14) . . ?
C8 C7 C1 106.51(13) . . ?
C8 C7 C5 111.04(13) . . ?
C1 C7 C5 102.13(13) . . ?
C9 C8 C10 128.16(16) . . ?
C9 C8 C7 112.47(16) . . ?
C10 C8 C7 119.36(15) . . ?
C8 C9 C3 115.99(15) . . ?
O2 C22 O1 122.91(17) . . ?
O2 C22 C23 124.75(16) . . ?
O1 C22 C23 112.33(15) . . ?
C24 C23 C22 114.73(14) . . ?
C24 C23 C5 125.99(15) . . ?
C22 C23 C5 109.44(13) . . ?
C24 C23 C4 126.85(15) . . ?
C22 C23 C4 109.62(14) . . ?
C5 C23 C4 58.10(11) . . ?
C25 C24 C29 119.03(18) . . ?
C25 C24 C23 120.07(16) . . ?
C29 C24 C23 120.70(18) . . ?
C24 C25 C26 120.8(2) . . ?
C27 C26 C25 119.7(3) . . ?
C28 C27 C26 119.8(2) . . ?
C27 C28 C29 120.7(2) . . ?
C28 C29 C24 120.0(2) . . ?
O3 C31 C1 120.29(16) . . ?
O3 C31 C32 118.48(16) . . ?
C1 C31 C32 121.22(15) . . ?
C33 C32 C37 119.75(16) . . ?
C33 C32 C31 117.81(15) . . ?
C37 C32 C31 122.17(16) . . ?
C34 C33 C32 120.74(17) . . ?
C35 C34 C33 117.83(18) . . ?
F C35 C36 118.86(18) . . ?
F C35 C34 117.80(18) . . ?
C36 C35 C34 123.34(17) . . ?
C35 C36 C37 118.35(17) . . ?
C36 C37 C32 119.95(17) . . ?

loop_
_geom_bond_atom_site_label_1
_geom_bond_atom_site_label_2
_geom_bond_distance
_geom_bond_site_symmetry_2
_geom_bond_publ_flag
F C35 1.356(2) . ?
O1 C22 1.337(2) . ?
O1 C21 1.445(2) . ?
O2 C22 1.206(2) . ?
O3 C31 1.223(2) . ?
C1 C2 1.338(3) . ?
C1 C31 1.466(2) . ?
C1 C7 1.533(2) . ?
C2 C3 1.535(2) . ?
C3 C9 1.520(3) . ?
C3 C11 1.527(2) . ?
C3 C4 1.556(2) . ?
C4 C5 1.491(2) . ?
C4 C23 1.538(2) . ?
C5 C23 1.533(2) . ?
C5 C7 1.547(2) . ?
C7 C8 1.522(2) . ?
C8 C9 1.320(3) . ?
C8 C10 1.493(3) . ?
C22 C23 1.507(2) . ?
C23 C24 1.496(2) . ?
C24 C25 1.383(3) . ?
C24 C29 1.393(3) . ?
C25 C26 1.391(3) . ?
C26 C27 1.384(4) . ?
C27 C28 1.376(4) . ?
C28 C29 1.387(3) . ?
C31 C32 1.496(2) . ?
C32 C33 1.391(2) . ?
C32 C37 1.392(2) . ?
C33 C34 1.384(3) . ?
C34 C35 1.377(3) . ?
C35 C36 1.371(3) . ?
C36 C37 1.392(3) . ?

loop_
_geom_torsion_atom_site_label_1
_geom_torsion_atom_site_label_2
_geom_torsion_atom_site_label_3
_geom_torsion_atom_site_label_4
_geom_torsion
_geom_torsion_site_symmetry_1
_geom_torsion_site_symmetry_2
_geom_torsion_site_symmetry_3
_geom_torsion_site_symmetry_4
_geom_torsion_publ_flag
C31 C1 C2 C3 170.73(16) . . . . ?
C7 C1 C2 C3 -0.6(2) . . . . ?
C1 C2 C3 C9 -52.35(19) . . . . ?
C1 C2 C3 C11 -177.41(17) . . . . ?
C1 C2 C3 C4 61.60(19) . . . . ?
C9 C3 C4 C5 52.46(18) . . . . ?
C11 C3 C4 C5 179.91(15) . . . . ?
C2 C3 C4 C5 -58.46(17) . . . . ?
C9 C3 C4 C23 -15.5(2) . . . . ?
C11 C3 C4 C23 111.89(19) . . . . ?
C2 C3 C4 C23 -126.47(17) . . . . ?
C3 C4 C5 C23 -120.64(16) . . . . ?
C23 C4 C5 C7 120.35(15) . . . . ?
C3 C4 C5 C7 -0.28(18) . . . . ?
C2 C1 C7 C8 55.17(19) . . . . ?
C31 C1 C7 C8 -116.99(16) . . . . ?
C2 C1 C7 C5 -61.36(17) . . . . ?
C31 C1 C7 C5 126.48(15) . . . . ?
C4 C5 C7 C8 -53.44(18) . . . . ?
C23 C5 C7 C8 14.9(2) . . . . ?
C4 C5 C7 C1 59.76(16) . . . . ?
C23 C5 C7 C1 128.12(16) . . . . ?
C1 C7 C8 C9 -55.41(19) . . . . ?
C5 C7 C8 C9 55.00(19) . . . . ?
C1 C7 C8 C10 123.74(16) . . . . ?
C5 C7 C8 C10 -125.84(16) . . . . ?
C10 C8 C9 C3 -178.30(16) . . . . ?
C7 C8 C9 C3 0.8(2) . . . . ?
C11 C3 C9 C8 177.78(17) . . . . ?
C2 C3 C9 C8 52.81(19) . . . . ?
C4 C3 C9 C8 -55.4(2) . . . . ?
C21 O1 C22 O2 1.8(3) . . . . ?
C21 O1 C22 C23 -179.26(16) . . . . ?
O2 C22 C23 C24 179.57(17) . . . . ?
O1 C22 C23 C24 0.6(2) . . . . ?
O2 C22 C23 C5 31.5(2) . . . . ?
O1 C22 C23 C5 -147.45(14) . . . . ?
O2 C22 C23 C4 -30.5(2) . . . . ?
O1 C22 C23 C4 150.52(14) . . . . ?
C4 C5 C23 C24 114.90(19) . . . . ?
C7 C5 C23 C24 19.6(3) . . . . ?
C4 C5 C23 C22 -101.52(16) . . . . ?
C7 C5 C23 C22 163.23(15) . . . . ?
C7 C5 C23 C4 -95.25(17) . . . . ?
C5 C4 C23 C24 -113.5(2) . . . . ?
C3 C4 C23 C24 -18.5(3) . . . . ?
C5 C4 C23 C22 101.20(15) . . . . ?
C3 C4 C23 C22 -163.85(15) . . . . ?
C3 C4 C23 C5 94.95(18) . . . . ?
C22 C23 C24 C25 -88.0(2) . . . . ?
C5 C23 C24 C25 54.0(2) . . . . ?
C4 C23 C24 C25 128.22(19) . . . . ?
C22 C23 C24 C29 86.8(2) . . . . ?
C5 C23 C24 C29 -131.23(19) . . . . ?
C4 C23 C24 C29 -57.0(3) . . . . ?
C29 C24 C25 C26 1.9(3) . . . . ?
C23 C24 C25 C26 176.79(17) . . . . ?
C24 C25 C26 C27 -0.4(3) . . . . ?
C25 C26 C27 C28 -1.1(4) . . . . ?
C26 C27 C28 C29 1.1(4) . . . . ?
C27 C28 C29 C24 0.5(3) . . . . ?
C25 C24 C29 C28 -2.0(3) . . . . ?
C23 C24 C29 C28 -176.81(18) . . . . ?
C2 C1 C31 O3 -156.4(2) . . . . ?
C7 C1 C31 O3 14.4(3) . . . . ?
C2 C1 C31 C32 22.2(3) . . . . ?
C7 C1 C31 C32 -166.94(15) . . . . ?
O3 C31 C32 C33 34.4(2) . . . . ?
C1 C31 C32 C33 -144.25(16) . . . . ?
O3 C31 C32 C37 -139.61(19) . . . . ?
C1 C31 C32 C37 41.7(2) . . . . ?
C37 C32 C33 C34 -0.1(3) . . . . ?
C31 C32 C33 C34 -174.22(16) . . . . ?
C32 C33 C34 C35 1.5(3) . . . . ?
C33 C34 C35 F 177.89(16) . . . . ?
C33 C34 C35 C36 -1.8(3) . . . . ?
F C35 C36 C37 -179.12(15) . . . . ?
C34 C35 C36 C37 0.6(3) . . . . ?
C35 C36 C37 C32 1.0(3) . . . . ?
C33 C32 C37 C36 -1.2(2) . . . . ?
C31 C32 C37 C36 172.69(16) . . . . ?
